data_4124756
loop_
_publ_author_name
'Dhar, Debanjan'
'Yee, Gereon M.'
'Spaeth, Andrew D.'
'Boyce, David W.'
'Zhang, Hongtu'
'Dereli, B\"usra'
'Cramer, Christopher J.'
'Tolman, William B.'

_publ_section_title
;
 Perturbing the Copper(III)-Hydroxide Unit through Ligand Structural
 Variation.
;
_journal_issue 1
_journal_name_full 'Journal of the American Chemical Society'
_journal_page_first 356
_journal_page_last 368
_journal_paper_doi 10.1021/jacs.5b10985
_journal_volume 138
_journal_year 2016
_chemical_formula_sum 'C39 H56 Cu N6 O7'
_chemical_formula_weight 784.43
_chemical_name_systematic
;
 ?
;
_space_group_crystal_system monoclinic
_space_group_IT_number 14
_space_group_name_Hall '-P 2yn'
_space_group_name_H-M_alt 'P 1 21/n 1'
_symmetry_space_group_name_Hall '-P 2yn'
_symmetry_space_group_name_H-M 'P 1 21/n 1'
_atom_sites_solution_hydrogens mixed
_audit_creation_method SHELXL-2013
_cell_angle_alpha 90.00
_cell_angle_beta 101.2508(19)
_cell_angle_gamma 90.00
_cell_formula_units_Z 4
_cell_length_a 8.5387(4)
_cell_length_b 30.5348(14)
_cell_length_c 15.3867(7)
_cell_measurement_reflns_used 2876
_cell_measurement_temperature 123(2)
_cell_measurement_theta_max 74.48
_cell_measurement_theta_min 2.89
_cell_volume 3934.6(3)
_computing_cell_refinement 'Bruker SAINT'
_computing_data_collection 'Bruker APEX2'
_computing_data_reduction 'Bruker SAINT'
_computing_molecular_graphics 'Bruker SHELXTL'
_computing_publication_material 'Bruker SHELXTL'
_computing_structure_refinement 'SHELXL-2014 (Sheldrick 2014)'
_computing_structure_solution 'SHELXS-97 (Sheldrick 2008)'
_diffrn_ambient_temperature 123(2)
_diffrn_measured_fraction_theta_full 0.997
_diffrn_measured_fraction_theta_max 0.993
_diffrn_measurement_device_type 'Bruker D8 Photon 100 CMOS'
_diffrn_measurement_method '\f and \w scans'
_diffrn_radiation_monochromator 'normal parabolic mirrors'
_diffrn_radiation_source 'micro-focus sealed tube'
_diffrn_radiation_type CuK\a
_diffrn_radiation_wavelength 1.54178
_diffrn_reflns_av_R_equivalents 0.0407
_diffrn_reflns_av_unetI/netI 0.0192
_diffrn_reflns_laue_measured_fraction_full 0.997
_diffrn_reflns_laue_measured_fraction_max 0.993
_diffrn_reflns_limit_h_max 10
_diffrn_reflns_limit_h_min -9
_diffrn_reflns_limit_k_max 38
_diffrn_reflns_limit_k_min -38
_diffrn_reflns_limit_l_max 19
_diffrn_reflns_limit_l_min -19
_diffrn_reflns_number 68237
_diffrn_reflns_point_group_measured_fraction_full 0.997
_diffrn_reflns_point_group_measured_fraction_max 0.993
_diffrn_reflns_theta_full 67.679
_diffrn_reflns_theta_max 74.584
_diffrn_reflns_theta_min 2.894
_exptl_absorpt_coefficient_mu 1.238
_exptl_absorpt_correction_T_max 0.7538
_exptl_absorpt_correction_T_min 0.6562
_exptl_absorpt_correction_type multi-scan
_exptl_absorpt_process_details 'SADABS, R. Blessing, 1995'
_exptl_crystal_colour Pink
_exptl_crystal_density_diffrn 1.324
_exptl_crystal_density_method 'not measured'
_exptl_crystal_description 'Irregular Chunks'
_exptl_crystal_F_000 1668
_exptl_crystal_size_max 0.338
_exptl_crystal_size_mid 0.183
_exptl_crystal_size_min 0.102
_refine_diff_density_max 0.854
_refine_diff_density_min -0.584
_refine_diff_density_rms 0.059
_refine_ls_extinction_method none
_refine_ls_goodness_of_fit_ref 1.042
_refine_ls_hydrogen_treatment mixed
_refine_ls_matrix_type full
_refine_ls_number_parameters 494
_refine_ls_number_reflns 8004
_refine_ls_number_restraints 36
_refine_ls_restrained_S_all 1.217
_refine_ls_R_factor_all 0.0411
_refine_ls_R_factor_gt 0.0400
_refine_ls_shift/su_max 0.001
_refine_ls_shift/su_mean 0.000
_refine_ls_structure_factor_coef Fsqd
_refine_ls_weighting_details 'w=1/[\s^2^(Fo^2^)+(0.0515P)^2^+3.7941P] where P=(Fo^2^+2Fc^2^)/3'
_refine_ls_weighting_scheme calc
_refine_ls_wR_factor_gt 0.1034
_refine_ls_wR_factor_ref 0.1045
_reflns_Friedel_coverage 0.000
_reflns_number_gt 7674
_reflns_number_total 8004
_reflns_threshold_expression 'I > 2\s(I)'
_cod_data_source_file ja5b10985_si_001.cif
_cod_data_source_block (Et4N)NO2LCuOH
_cod_depositor_comments 'Adding full bibliography for 4124756--4124761.cif.'
_cod_database_code 4124756
_shelx_space_group_comment
;
The symmetry employed for this shelxl refinement is uniquely defined
by the following loop, which should always be used as a source of
symmetry information in preference to the above space-group names.
They are only intended as comments.
;
_shelxl_version_number 2013-4

loop_
_space_group_symop_operation_xyz
'x, y, z'
'-x+1/2, y+1/2, -z+1/2'
'-x, -y, -z'
'x-1/2, -y-1/2, z-1/2'

loop_
_atom_site_label
_atom_site_type_symbol
_atom_site_fract_x
_atom_site_fract_y
_atom_site_fract_z
_atom_site_U_iso_or_equiv
_atom_site_adp_type
_atom_site_occupancy
_atom_site_site_symmetry_order
_atom_site_calc_flag
_atom_site_refinement_flags_posn
_atom_site_refinement_flags_adp
Cu1 Cu 0.64659(3) 0.77676(2) 0.80734(2) 0.01388(8) Uani 1 1 d . .
N1 N 0.63458(16) 0.71215(4) 0.78646(9) 0.0154(3) Uani 1 1 d . .
O1 O 0.71520(17) 0.65813(4) 0.69880(9) 0.0262(3) Uani 1 1 d . .
C1 C 0.76529(18) 0.73336(5) 0.67142(10) 0.0155(3) Uani 1 1 d . .
C2 C 0.83388(19) 0.72936(6) 0.59728(11) 0.0185(3) Uani 1 1 d . .
H2A H 0.8444 0.7015 0.5716 0.022 Uiso 1 1 calc R U
N2 N 0.75093(16) 0.77268(4) 0.70666(9) 0.0144(3) Uani 1 1 d . .
O2 O 0.81956(15) 0.88628(4) 0.70493(8) 0.0236(3) Uani 1 1 d . .
O3 O 0.54371(17) 0.77765(5) 0.90325(9) 0.0247(3) Uani 1 1 d . .
N3 N 0.70382(16) 0.83973(4) 0.79357(9) 0.0162(3) Uani 1 1 d . .
C3 C 0.8872(2) 0.76709(6) 0.56111(11) 0.0208(3) Uani 1 1 d . .
H3B H 0.9332 0.7652 0.5098 0.025 Uiso 1 1 calc R U
O4 O 0.47217(18) 0.56613(5) 1.04175(10) 0.0380(3) Uani 1 1 d . .
N4 N 0.38007(18) 0.58481(5) 0.98232(10) 0.0218(3) Uani 1 1 d . .
C4 C 0.8725(2) 0.80751(6) 0.60070(11) 0.0197(3) Uani 1 1 d . .
H4A H 0.9104 0.8334 0.5775 0.024 Uiso 1 1 calc R U
O5 O 0.23857(17) 0.57512(5) 0.96123(10) 0.0371(3) Uani 1 1 d . .
N5 N 0.57616(17) 0.95528(5) 1.05418(10) 0.0218(3) Uani 1 1 d . .
C5 C 0.80190(18) 0.80932(5) 0.67439(10) 0.0159(3) Uani 1 1 d . .
O6 O 0.43618(15) 0.96542(4) 1.05320(9) 0.0277(3) Uani 1 1 d . .
C6 C 0.70154(19) 0.69661(5) 0.72088(10) 0.0164(3) Uani 1 1 d . .
O7 O 0.68791(16) 0.96799(5) 1.11198(9) 0.0318(3) Uani 1 1 d . .
C7 C 0.77541(19) 0.84990(5) 0.72624(10) 0.0167(3) Uani 1 1 d . .
C8 C 0.56874(19) 0.68166(5) 0.83791(10) 0.0147(3) Uani 1 1 d . .
C9 C 0.66144(19) 0.66649(5) 0.91819(10) 0.0166(3) Uani 1 1 d . .
C10 C 0.5976(2) 0.63445(5) 0.96519(11) 0.0179(3) Uani 1 1 d . .
H10A H 0.6593 0.6227 1.0181 0.021 Uiso 1 1 calc R U
C11 C 0.4432(2) 0.61976(5) 0.93426(11) 0.0173(3) Uani 1 1 d . .
C12 C 0.34671(19) 0.63690(5) 0.85919(11) 0.0190(3) Uani 1 1 d . .
H12A H 0.2393 0.6273 0.8417 0.023 Uiso 1 1 calc R U
C13 C 0.40841(19) 0.66821(5) 0.80977(11) 0.0177(3) Uani 1 1 d . .
C14 C 0.67633(19) 0.87202(5) 0.85437(10) 0.0151(3) Uani 1 1 d . .
C15 C 0.52336(19) 0.89118(5) 0.84452(11) 0.0176(3) Uani 1 1 d . .
C16 C 0.49211(19) 0.91889(5) 0.91071(11) 0.0192(3) Uani 1 1 d . .
H16A H 0.3900 0.9321 0.9059 0.023 Uiso 1 1 calc R U
C17 C 0.6115(2) 0.92707(5) 0.98395(11) 0.0176(3) Uani 1 1 d . .
C18 C 0.76336(19) 0.90924(5) 0.99322(11) 0.0175(3) Uani 1 1 d . .
H18A H 0.8430 0.9161 1.0436 0.021 Uiso 1 1 calc R U
C19 C 0.79801(19) 0.88138(5) 0.92854(11) 0.0165(3) Uani 1 1 d . .
C20 C 0.8412(3) 0.70230(8) 1.04738(14) 0.0398(4) Uani 1 1 d . U
H20A H 0.9459 0.7161 1.0664 0.060 Uiso 1 1 calc R U
H20B H 0.8300 0.6780 1.0873 0.060 Uiso 1 1 calc R U
H20C H 0.7570 0.7239 1.0490 0.060 Uiso 1 1 calc R U
C21 C 0.8268(2) 0.68510(6) 0.95382(12) 0.0252(3) Uani 1 1 d . U
H21A H 0.8424 0.7105 0.9154 0.030 Uiso 1 1 calc R U
C22 C 0.9571(3) 0.65219(9) 0.9483(2) 0.0575(6) Uani 1 1 d . U
H22A H 1.0617 0.6660 0.9676 0.086 Uiso 1 1 calc R U
H22B H 0.9467 0.6421 0.8870 0.086 Uiso 1 1 calc R U
H22C H 0.9472 0.6272 0.9868 0.086 Uiso 1 1 calc R U
C23 C 0.2207(3) 0.72925(7) 0.75974(17) 0.0438(6) Uani 1 1 d . .
H23A H 0.3001 0.7483 0.7960 0.066 Uiso 1 1 calc R U
H23B H 0.1428 0.7196 0.7948 0.066 Uiso 1 1 calc R U
H23C H 0.1657 0.7455 0.7077 0.066 Uiso 1 1 calc R U
C24 C 0.3040(2) 0.68940(6) 0.72968(12) 0.0271(4) Uani 1 1 d . .
H24A H 0.3757 0.7000 0.6899 0.032 Uiso 1 1 calc R U
C25 C 0.1829(2) 0.65822(7) 0.67608(13) 0.0332(4) Uani 1 1 d . .
H25A H 0.2362 0.6308 0.6659 0.050 Uiso 1 1 calc R U
H25B H 0.1369 0.6717 0.6190 0.050 Uiso 1 1 calc R U
H25C H 0.0978 0.6521 0.7089 0.050 Uiso 1 1 calc R U
C26 C 0.4040(3) 0.91844(8) 0.69401(13) 0.0359(5) Uani 1 1 d . .
H26A H 0.5101 0.9190 0.6786 0.054 Uiso 1 1 calc R U
H26B H 0.3826 0.9468 0.7192 0.054 Uiso 1 1 calc R U
H26C H 0.3232 0.9127 0.6406 0.054 Uiso 1 1 calc R U
C27 C 0.3980(2) 0.88246(6) 0.76166(11) 0.0234(4) Uani 1 1 d . .
H27A H 0.4283 0.8545 0.7354 0.028 Uiso 1 1 calc R U
C28 C 0.2310(2) 0.87612(9) 0.78007(15) 0.0411(5) Uani 1 1 d . .
H28A H 0.2318 0.8521 0.8223 0.062 Uiso 1 1 calc R U
H28B H 0.1572 0.8691 0.7247 0.062 Uiso 1 1 calc R U
H28C H 0.1962 0.9031 0.8051 0.062 Uiso 1 1 calc R U
C29 C 1.0969(2) 0.88657(6) 0.98943(12) 0.0251(4) Uani 1 1 d . .
H29A H 1.0946 0.9159 0.9633 0.038 Uiso 1 1 calc R U
H29B H 1.1987 0.8723 0.9866 0.038 Uiso 1 1 calc R U
H29C H 1.0855 0.8890 1.0514 0.038 Uiso 1 1 calc R U
C30 C 0.9594(2) 0.85926(6) 0.93796(12) 0.0215(3) Uani 1 1 d . .
H30A H 0.9807 0.8545 0.8770 0.026 Uiso 1 1 calc R U
C31 C 0.9555(2) 0.81426(6) 0.98133(15) 0.0342(5) Uani 1 1 d . .
H31A H 0.8592 0.7985 0.9527 0.051 Uiso 1 1 calc R U
H31B H 0.9543 0.8180 1.0445 0.051 Uiso 1 1 calc R U
H31C H 1.0503 0.7975 0.9746 0.051 Uiso 1 1 calc R U
N6 N 0.80322(17) 1.02159(4) 0.72147(9) 0.0178(3) Uani 1 1 d . .
C32 C 0.8101(2) 0.98831(5) 0.79547(12) 0.0219(3) Uani 1 1 d . .
H32A H 0.6996 0.9808 0.8008 0.026 Uiso 1 1 calc R U
H32B H 0.8607 0.9613 0.7787 0.026 Uiso 1 1 calc R U
C33 C 0.9004(2) 1.00317(6) 0.88526(12) 0.0266(4) Uani 1 1 d . .
H33A H 0.8909 0.9809 0.9298 0.040 Uiso 1 1 calc R U
H33B H 0.8556 1.0309 0.9012 0.040 Uiso 1 1 calc R U
H33C H 1.0133 1.0073 0.8828 0.040 Uiso 1 1 calc R U
C34 C 0.9665(3) 1.03937(8) 0.71777(14) 0.0388(5) Uani 1 1 d . U
H34A H 0.9546 1.0617 0.6703 0.047 Uiso 1 1 calc R U
H34B H 1.0088 1.0544 0.7746 0.047 Uiso 1 1 calc R U
C35 C 1.0862(3) 1.00677(11) 0.70157(17) 0.0542(6) Uani 1 1 d . U
H35A H 1.1908 1.0209 0.7077 0.081 Uiso 1 1 calc R U
H35B H 1.0545 0.9949 0.6415 0.081 Uiso 1 1 calc R U
H35C H 1.0926 0.9829 0.7448 0.081 Uiso 1 1 calc R U
C36 C 0.7291(2) 0.99825(6) 0.63628(11) 0.0221(3) Uani 1 1 d . U
H36A H 0.7968 0.9727 0.6288 0.027 Uiso 1 1 calc R U
H36B H 0.6233 0.9869 0.6425 0.027 Uiso 1 1 calc R U
C37 C 0.7079(3) 1.02573(7) 0.55331(12) 0.0308(4) Uani 1 1 d . U
H37A H 0.6601 1.0078 0.5021 0.046 Uiso 1 1 calc R U
H37B H 0.8121 1.0366 0.5453 0.046 Uiso 1 1 calc R U
H37C H 0.6376 1.0506 0.5587 0.046 Uiso 1 1 calc R U
C38 C 0.7041(3) 1.06100(7) 0.73728(14) 0.0381(4) Uani 1 1 d . U
H38A H 0.7477 1.0729 0.7970 0.046 Uiso 1 1 calc R U
H38B H 0.7160 1.0839 0.6936 0.046 Uiso 1 1 calc R U
C39 C 0.5281(3) 1.05182(9) 0.73078(16) 0.0511(5) Uani 1 1 d . U
H39A H 0.4753 1.0781 0.7477 0.077 Uiso 1 1 calc R U
H39B H 0.5148 1.0277 0.7707 0.077 Uiso 1 1 calc R U
H39C H 0.4802 1.0437 0.6697 0.077 Uiso 1 1 calc R U
H3A H 0.536(3) 0.7984(9) 0.9168(17) 0.032(7) Uiso 1 1 d . .

loop_
_atom_site_aniso_label
_atom_site_aniso_U_11
_atom_site_aniso_U_22
_atom_site_aniso_U_33
_atom_site_aniso_U_23
_atom_site_aniso_U_13
_atom_site_aniso_U_12
Cu1 0.01905(13) 0.01105(12) 0.01377(13) -0.00025(8) 0.00873(9) -0.00300(8)
N1 0.0195(6) 0.0120(6) 0.0160(6) 0.0001(5) 0.0068(5) -0.0019(5)
O1 0.0401(7) 0.0136(6) 0.0289(6) -0.0022(5) 0.0165(6) 0.0018(5)
C1 0.0149(7) 0.0166(7) 0.0151(7) 0.0006(6) 0.0033(6) 0.0013(6)
C2 0.0177(8) 0.0221(8) 0.0165(7) -0.0016(6) 0.0053(6) 0.0025(6)
N2 0.0151(6) 0.0152(6) 0.0135(6) 0.0014(5) 0.0045(5) 0.0001(5)
O2 0.0306(6) 0.0151(6) 0.0283(6) 0.0051(5) 0.0138(5) -0.0035(5)
O3 0.0371(8) 0.0182(7) 0.0242(6) -0.0029(5) 0.0192(6) -0.0076(5)
N3 0.0207(7) 0.0121(6) 0.0176(6) -0.0001(5) 0.0083(5) -0.0034(5)
C3 0.0195(8) 0.0296(9) 0.0153(7) 0.0022(6) 0.0086(6) 0.0019(7)
O4 0.0354(8) 0.0383(8) 0.0424(8) 0.0240(7) 0.0126(6) 0.0005(6)
N4 0.0268(7) 0.0162(7) 0.0261(7) 0.0022(6) 0.0140(6) -0.0012(6)
C4 0.0198(8) 0.0230(8) 0.0176(7) 0.0066(6) 0.0070(6) -0.0002(6)
O5 0.0312(7) 0.0363(8) 0.0443(8) 0.0120(6) 0.0085(6) -0.0139(6)
N5 0.0235(7) 0.0214(7) 0.0217(7) -0.0040(6) 0.0070(6) -0.0007(6)
C5 0.0149(7) 0.0170(7) 0.0163(7) 0.0033(6) 0.0042(6) -0.0005(6)
O6 0.0243(6) 0.0310(7) 0.0302(7) -0.0068(5) 0.0115(5) 0.0032(5)
C6 0.0187(7) 0.0152(7) 0.0157(7) 0.0010(6) 0.0047(6) 0.0004(6)
O7 0.0279(7) 0.0387(8) 0.0277(7) -0.0160(6) 0.0025(5) -0.0016(6)
C7 0.0161(7) 0.0166(7) 0.0181(7) 0.0027(6) 0.0051(6) -0.0008(6)
C8 0.0201(7) 0.0086(6) 0.0169(7) -0.0009(5) 0.0077(6) -0.0011(5)
C9 0.0194(8) 0.0141(7) 0.0173(7) -0.0007(6) 0.0064(6) -0.0017(6)
C10 0.0213(8) 0.0165(7) 0.0167(7) 0.0015(6) 0.0058(6) 0.0012(6)
C11 0.0225(8) 0.0120(7) 0.0207(8) 0.0003(6) 0.0122(6) -0.0015(6)
C12 0.0179(7) 0.0178(7) 0.0226(8) -0.0007(6) 0.0070(6) -0.0026(6)
C13 0.0187(8) 0.0161(7) 0.0191(7) 0.0011(6) 0.0056(6) -0.0010(6)
C14 0.0193(7) 0.0105(7) 0.0169(7) 0.0006(5) 0.0074(6) -0.0034(6)
C15 0.0174(7) 0.0168(7) 0.0193(7) -0.0007(6) 0.0050(6) -0.0040(6)
C16 0.0163(7) 0.0186(8) 0.0232(8) -0.0017(6) 0.0049(6) -0.0006(6)
C17 0.0211(8) 0.0150(7) 0.0181(7) -0.0021(6) 0.0074(6) -0.0016(6)
C18 0.0184(7) 0.0163(7) 0.0175(7) 0.0001(6) 0.0029(6) -0.0025(6)
C19 0.0174(7) 0.0129(7) 0.0201(8) 0.0017(6) 0.0059(6) -0.0024(6)
C20 0.0369(10) 0.0506(11) 0.0302(9) -0.0105(8) 0.0024(8) -0.0157(8)
C21 0.0218(7) 0.0287(8) 0.0244(7) -0.0004(6) 0.0031(6) -0.0080(6)
C22 0.0226(9) 0.0525(12) 0.0949(15) -0.0339(11) 0.0054(10) -0.0050(8)
C23 0.0408(12) 0.0241(10) 0.0553(14) 0.0031(9) -0.0181(11) 0.0036(9)
C24 0.0215(8) 0.0322(10) 0.0257(9) 0.0102(7) 0.0001(7) -0.0061(7)
C25 0.0305(10) 0.0388(11) 0.0272(9) -0.0035(8) -0.0019(8) 0.0005(8)
C26 0.0318(10) 0.0476(12) 0.0251(9) 0.0033(8) -0.0027(8) -0.0056(9)
C27 0.0184(8) 0.0288(9) 0.0223(8) -0.0065(7) 0.0025(7) -0.0027(7)
C28 0.0224(9) 0.0656(15) 0.0346(11) -0.0094(10) 0.0037(8) -0.0144(10)
C29 0.0192(8) 0.0265(9) 0.0292(9) -0.0019(7) 0.0033(7) -0.0005(7)
C30 0.0182(8) 0.0212(8) 0.0244(8) -0.0030(6) 0.0027(6) 0.0022(6)
C31 0.0295(10) 0.0205(9) 0.0468(12) 0.0013(8) -0.0067(9) 0.0028(7)
N6 0.0225(7) 0.0116(6) 0.0202(7) -0.0018(5) 0.0064(5) -0.0015(5)
C32 0.0247(8) 0.0133(7) 0.0275(9) 0.0048(6) 0.0045(7) -0.0027(6)
C33 0.0307(9) 0.0245(9) 0.0245(8) 0.0053(7) 0.0053(7) -0.0047(7)
C34 0.0319(9) 0.0581(12) 0.0276(9) -0.0056(8) 0.0092(7) -0.0240(8)
C35 0.0299(10) 0.0930(16) 0.0411(11) -0.0226(11) 0.0102(9) -0.0140(10)
C36 0.0244(8) 0.0197(7) 0.0225(7) -0.0070(6) 0.0050(6) -0.0017(6)
C37 0.0381(9) 0.0323(9) 0.0225(8) -0.0034(7) 0.0068(7) -0.0037(8)
C38 0.0609(11) 0.0246(9) 0.0263(9) -0.0034(7) 0.0027(8) 0.0227(9)
C39 0.0550(11) 0.0661(13) 0.0325(10) -0.0019(10) 0.0093(9) 0.0380(10)

loop_
_atom_type_symbol
_atom_type_description
_atom_type_scat_dispersion_real
_atom_type_scat_dispersion_imag
_atom_type_scat_source
C C 0.0181 0.0091 'International Tables Vol C Tables 4.2.6.8 and 6.1.1.4'
H H 0.0000 0.0000 'International Tables Vol C Tables 4.2.6.8 and 6.1.1.4'
N N 0.0311 0.0180 'International Tables Vol C Tables 4.2.6.8 and 6.1.1.4'
O O 0.0492 0.0322 'International Tables Vol C Tables 4.2.6.8 and 6.1.1.4'
Cu Cu -1.9646 0.5888 'International Tables Vol C Tables 4.2.6.8 and 6.1.1.4'

loop_
_geom_angle_atom_site_label_1
_geom_angle_atom_site_label_2
_geom_angle_atom_site_label_3
_geom_angle
O3 Cu1 N2 177.06(6)
O3 Cu1 N1 97.16(6)
N2 Cu1 N1 79.92(5)
O3 Cu1 N3 103.45(6)
N2 Cu1 N3 79.48(5)
N1 Cu1 N3 159.32(6)
C6 N1 C8 117.72(13)
C6 N1 Cu1 117.04(10)
C8 N1 Cu1 125.16(10)
N2 C1 C2 120.10(15)
N2 C1 C6 113.09(13)
C2 C1 C6 126.81(15)
C1 C2 C3 118.63(15)
C5 N2 C1 122.86(14)
C5 N2 Cu1 118.66(11)
C1 N2 Cu1 118.47(11)
C7 N3 C14 120.77(13)
C7 N3 Cu1 117.52(11)
C14 N3 Cu1 121.66(10)
C4 C3 C2 119.58(15)
O4 N4 O5 122.83(15)
O4 N4 C11 118.16(15)
O5 N4 C11 119.01(15)
C5 C4 C3 118.95(15)
O6 N5 O7 122.82(15)
O6 N5 C17 118.66(14)
O7 N5 C17 118.52(14)
N2 C5 C4 119.86(15)
N2 C5 C7 113.44(13)
C4 C5 C7 126.69(14)
O1 C6 N1 128.39(15)
O1 C6 C1 120.26(14)
N1 C6 C1 111.34(13)
O2 C7 N3 128.48(15)
O2 C7 C5 120.69(14)
N3 C7 C5 110.83(13)
N1 C8 C9 119.51(14)
N1 C8 C13 119.25(14)
C9 C8 C13 121.18(14)
C10 C9 C8 118.51(15)
C10 C9 C21 120.42(15)
C8 C9 C21 121.07(14)
C11 C10 C9 119.52(15)
C12 C11 C10 122.39(15)
C12 C11 N4 118.73(15)
C10 C11 N4 118.88(15)
C11 C12 C13 119.34(15)
C12 C13 C8 118.73(15)
C12 C13 C24 120.87(15)
C8 C13 C24 120.33(14)
N3 C14 C15 119.26(14)
N3 C14 C19 119.04(14)
C15 C14 C19 121.41(14)
C16 C15 C14 118.66(15)
C16 C15 C27 121.13(15)
C14 C15 C27 120.19(14)
C17 C16 C15 119.31(15)
C16 C17 C18 122.47(15)
C16 C17 N5 118.88(15)
C18 C17 N5 118.65(14)
C19 C18 C17 119.57(15)
C18 C19 C14 118.55(15)
C18 C19 C30 121.51(15)
C14 C19 C30 119.87(14)
C22 C21 C20 111.03(19)
C22 C21 C9 111.86(16)
C20 C21 C9 111.68(15)
C13 C24 C25 113.70(15)
C13 C24 C23 109.18(16)
C25 C24 C23 110.77(16)
C28 C27 C15 113.52(15)
C28 C27 C26 112.20(17)
C15 C27 C26 109.58(15)
C19 C30 C29 113.48(14)
C19 C30 C31 110.17(15)
C29 C30 C31 110.10(15)
C34 N6 C36 111.68(14)
C34 N6 C38 105.62(16)
C36 N6 C38 111.05(14)
C34 N6 C32 111.61(14)
C36 N6 C32 106.37(12)
C38 N6 C32 110.59(14)
C33 C32 N6 114.95(13)
C35 C34 N6 116.0(2)
C37 C36 N6 115.50(14)
C39 C38 N6 114.85(18)

loop_
_geom_bond_atom_site_label_1
_geom_bond_atom_site_label_2
_geom_bond_distance
Cu1 O3 1.8589(13)
Cu1 N2 1.9359(13)
Cu1 N1 1.9982(13)
Cu1 N3 2.0053(13)
N1 C6 1.340(2)
N1 C8 1.4083(19)
O1 C6 1.235(2)
C1 N2 1.333(2)
C1 C2 1.386(2)
C1 C6 1.515(2)
C2 C3 1.394(2)
N2 C5 1.331(2)
O2 C7 1.238(2)
N3 C7 1.338(2)
N3 C14 1.410(2)
C3 C4 1.393(2)
O4 N4 1.224(2)
N4 O5 1.225(2)
N4 C11 1.460(2)
C4 C5 1.385(2)
N5 O6 1.232(2)
N5 O7 1.233(2)
N5 C17 1.459(2)
C5 C7 1.514(2)
C8 C9 1.409(2)
C8 C13 1.414(2)
C9 C10 1.390(2)
C9 C21 1.522(2)
C10 C11 1.386(2)
C11 C12 1.384(2)
C12 C13 1.388(2)
C13 C24 1.518(2)
C14 C15 1.412(2)
C14 C19 1.414(2)
C15 C16 1.389(2)
C15 C27 1.520(2)
C16 C17 1.387(2)
C17 C18 1.388(2)
C18 C19 1.385(2)
C19 C30 1.516(2)
C20 C21 1.515(3)
C21 C22 1.514(3)
C23 C24 1.526(3)
C24 C25 1.524(3)
C26 C27 1.521(3)
C27 C28 1.519(3)
C29 C30 1.529(2)
C30 C31 1.531(3)
N6 C34 1.507(2)
N6 C36 1.518(2)
N6 C38 1.518(2)
N6 C32 1.519(2)
C32 C33 1.514(2)
C34 C35 1.483(4)
C36 C37 1.509(3)
C38 C39 1.513(4)

loop_
_geom_torsion_atom_site_label_1
_geom_torsion_atom_site_label_2
_geom_torsion_atom_site_label_3
_geom_torsion_atom_site_label_4
_geom_torsion
N2 C1 C2 C3 0.2(2)
C6 C1 C2 C3 -179.46(15)
C2 C1 N2 C5 -0.8(2)
C6 C1 N2 C5 178.82(14)
C2 C1 N2 Cu1 177.58(12)
C6 C1 N2 Cu1 -2.76(17)
C1 C2 C3 C4 0.9(2)
C2 C3 C4 C5 -1.3(2)
C1 N2 C5 C4 0.4(2)
Cu1 N2 C5 C4 -178.01(12)
C1 N2 C5 C7 -178.99(14)
Cu1 N2 C5 C7 2.60(18)
C3 C4 C5 N2 0.7(2)
C3 C4 C5 C7 -179.99(15)
C8 N1 C6 O1 -0.6(3)
Cu1 N1 C6 O1 176.29(14)
C8 N1 C6 C1 179.51(13)
Cu1 N1 C6 C1 -3.63(17)
N2 C1 C6 O1 -175.86(15)
C2 C1 C6 O1 3.8(3)
N2 C1 C6 N1 4.07(19)
C2 C1 C6 N1 -176.30(15)
C14 N3 C7 O2 -3.3(3)
Cu1 N3 C7 O2 179.32(14)
C14 N3 C7 C5 175.95(13)
Cu1 N3 C7 C5 -1.44(17)
N2 C5 C7 O2 178.64(15)
C4 C5 C7 O2 -0.7(3)
N2 C5 C7 N3 -0.68(19)
C4 C5 C7 N3 179.98(15)
C6 N1 C8 C9 94.87(18)
Cu1 N1 C8 C9 -81.72(17)
C6 N1 C8 C13 -87.72(18)
Cu1 N1 C8 C13 95.69(16)
N1 C8 C9 C10 -176.16(14)
C13 C8 C9 C10 6.5(2)
N1 C8 C9 C21 4.8(2)
C13 C8 C9 C21 -172.57(15)
C8 C9 C10 C11 -2.8(2)
C21 C9 C10 C11 176.23(15)
C9 C10 C11 C12 -2.2(2)
C9 C10 C11 N4 177.48(14)
O4 N4 C11 C12 170.98(16)
O5 N4 C11 C12 -8.4(2)
O4 N4 C11 C10 -8.7(2)
O5 N4 C11 C10 171.93(16)
C10 C11 C12 C13 3.7(2)
N4 C11 C12 C13 -176.03(14)
C11 C12 C13 C8 0.0(2)
C11 C12 C13 C24 -176.95(16)
N1 C8 C13 C12 177.56(14)
C9 C8 C13 C12 -5.1(2)
N1 C8 C13 C24 -5.5(2)
C9 C8 C13 C24 171.89(15)
C7 N3 C14 C15 99.46(18)
Cu1 N3 C14 C15 -83.26(16)
C7 N3 C14 C19 -86.55(19)
Cu1 N3 C14 C19 90.73(15)
N3 C14 C15 C16 172.17(14)
C19 C14 C15 C16 -1.7(2)
N3 C14 C15 C27 -9.5(2)
C19 C14 C15 C27 176.62(15)
C14 C15 C16 C17 0.3(2)
C27 C15 C16 C17 -177.96(15)
C15 C16 C17 C18 1.3(2)
C15 C16 C17 N5 -178.40(14)
O6 N5 C17 C16 11.1(2)
O7 N5 C17 C16 -168.79(16)
O6 N5 C17 C18 -168.56(15)
O7 N5 C17 C18 11.5(2)
C16 C17 C18 C19 -1.5(2)
N5 C17 C18 C19 178.17(14)
C17 C18 C19 C14 0.1(2)
C17 C18 C19 C30 -176.79(15)
N3 C14 C19 C18 -172.41(14)
C15 C14 C19 C18 1.4(2)
N3 C14 C19 C30 4.6(2)
C15 C14 C19 C30 178.43(14)
C10 C9 C21 C22 71.1(2)
C8 C9 C21 C22 -109.9(2)
C10 C9 C21 C20 -54.1(2)
C8 C9 C21 C20 124.96(18)
C12 C13 C24 C25 -36.7(2)
C8 C13 C24 C25 146.41(16)
C12 C13 C24 C23 87.5(2)
C8 C13 C24 C23 -89.4(2)
C16 C15 C27 C28 -41.6(2)
C14 C15 C27 C28 140.15(18)
C16 C15 C27 C26 84.7(2)
C14 C15 C27 C26 -93.53(19)
C18 C19 C30 C29 -31.7(2)
C14 C19 C30 C29 151.43(15)
C18 C19 C30 C31 92.29(19)
C14 C19 C30 C31 -84.60(19)
C34 N6 C32 C33 50.3(2)
C36 N6 C32 C33 172.31(15)
C38 N6 C32 C33 -67.0(2)
C36 N6 C34 C35 -58.4(2)
C38 N6 C34 C35 -179.27(18)
C32 N6 C34 C35 60.5(2)
C34 N6 C36 C37 -59.0(2)
C38 N6 C36 C37 58.6(2)
C32 N6 C36 C37 179.00(15)
C34 N6 C38 C39 171.92(17)
C36 N6 C38 C39 50.7(2)
C32 N6 C38 C39 -67.2(2)
